data_7250689
loop_
_publ_author_name
'Song, Meng-ran'
'Wu, Qun-yan'
'Jin, Wei'
'Huang, Zhi-wei'
'Hu, Kong-qiu'
'Yuan, Li-yong'
'Wen, Wei'
'Shi, Wei-qun'
'Mei, Lei'

_publ_section_title
;
 Tuning N-donor coordination and assembly structures in uranyl compounds
 of carboxylate ligands with divergent vinyl pyridine groups
;
_journal_issue 33
_journal_name_full CrystEngComm
_journal_page_first 5603
_journal_page_last 5612
_journal_paper_doi 10.1039/D5CE00556F
_journal_volume 27
_journal_year 2025
_chemical_formula_moiety 'C38 H30 N4 O18 U2, 2(C2 H3 N)'
_chemical_formula_sum 'C42 H36 N6 O18 U2'
_chemical_formula_weight 1388.83
_space_group_crystal_system monoclinic
_space_group_IT_number 15
_space_group_name_Hall '-C 2yc'
_space_group_name_H-M_alt 'C 1 2/c 1'
_atom_sites_solution_hydrogens geom
_audit_creation_date 2025-04-03
_audit_creation_method
;
Olex2 1.5
(compiled 2025.03.04 svn.red2d20d0 for OlexSys, GUI svn.r7188)
;
_audit_update_record
;
2025-07-07 deposited with the CCDC.	2025-07-15 downloaded from the CCDC.
;
_cell_angle_alpha 90
_cell_angle_beta 119.4020(10)
_cell_angle_gamma 90
_cell_formula_units_Z 4
_cell_length_a 28.6995(14)
_cell_length_b 9.0816(4)
_cell_length_c 19.7705(10)
_cell_measurement_reflns_used 5050
_cell_measurement_temperature 293.00
_cell_measurement_theta_max 26.08
_cell_measurement_theta_min 2.84
_cell_volume 4489.2(4)
_computing_cell_refinement 'SAINT V8.40B (?, 2016)'
_computing_data_reduction 'SAINT V8.40B (?, 2016)'
_computing_molecular_graphics 'Olex2 1.5 (Dolomanov et al., 2009)'
_computing_publication_material 'Olex2 1.5 (Dolomanov et al., 2009)'
_computing_structure_refinement 'XL  (Sheldrick, 2008)'
_diffrn_ambient_temperature 293.00
_diffrn_measured_fraction_theta_full 0.999
_diffrn_measured_fraction_theta_max 0.998
_diffrn_measurement_device_type 'Bruker APEX-II CCD'
_diffrn_measurement_method '\f and \w scans'
_diffrn_radiation_type MoK\a
_diffrn_radiation_wavelength 0.71073
_diffrn_reflns_av_R_equivalents 0.1089
_diffrn_reflns_av_unetI/netI 0.0665
_diffrn_reflns_Laue_measured_fraction_full 0.999
_diffrn_reflns_Laue_measured_fraction_max 0.998
_diffrn_reflns_limit_h_max 37
_diffrn_reflns_limit_h_min -37
_diffrn_reflns_limit_k_max 11
_diffrn_reflns_limit_k_min -11
_diffrn_reflns_limit_l_max 25
_diffrn_reflns_limit_l_min -25
_diffrn_reflns_number 32926
_diffrn_reflns_point_group_measured_fraction_full 0.999
_diffrn_reflns_point_group_measured_fraction_max 0.998
_diffrn_reflns_theta_full 25.242
_diffrn_reflns_theta_max 27.519
_diffrn_reflns_theta_min 2.479
_diffrn_source_current 30.0
_diffrn_source_power 1.5
_diffrn_source_voltage 50.0
_diffrn_standards_number 0
_exptl_absorpt_coefficient_mu 7.289
_exptl_absorpt_correction_T_max 0.7456
_exptl_absorpt_correction_T_min 0.6358
_exptl_absorpt_correction_type none
_exptl_absorpt_process_details
;
SADABS-2016/2 (Bruker,2016/2) was used for absorption correction.
wR2(int) was 0.0808 before and 0.0724 after correction.
The Ratio of minimum to maximum transmission is 0.8527.
The \l/2 correction factor is Not present.
;
_exptl_crystal_density_diffrn 2.055
_exptl_crystal_description block
_exptl_crystal_F_000 2632
_refine_diff_density_max 0.778
_refine_diff_density_min -1.778
_refine_diff_density_rms 0.152
_refine_ls_extinction_method none
_refine_ls_goodness_of_fit_ref 1.046
_refine_ls_hydrogen_treatment constr
_refine_ls_matrix_type full
_refine_ls_number_parameters 309
_refine_ls_number_reflns 5159
_refine_ls_number_restraints 1
_refine_ls_restrained_S_all 1.045
_refine_ls_R_factor_all 0.0824
_refine_ls_R_factor_gt 0.0486
_refine_ls_shift/su_max 0.001
_refine_ls_shift/su_mean 0.000
_refine_ls_structure_factor_coef Fsqd
_refine_ls_weighting_details 'w=1/[\s^2^(Fo^2^)+47.9806P] where P=(Fo^2^+2Fc^2^)/3'
_refine_ls_weighting_scheme calc
_refine_ls_wR_factor_gt 0.0809
_refine_ls_wR_factor_ref 0.0906
_reflns_Friedel_coverage 0.000
_reflns_number_gt 3612
_reflns_number_total 5159
_reflns_threshold_expression 'I > 2\s(I)'
_cod_data_source_file d5ce00556f2.cif
_cod_data_source_block 5
_cod_depositor_comments 'Adding full bibliography for 7250686--7250691.cif.'
_cod_database_code 7250689
_shelxl_version_number 2014-3
_shelx_space_group_comment
;
The symmetry employed for this shelxl refinement is uniquely defined
by the following loop, which should always be used as a source of
symmetry information in preference to the above space-group names.
They are only intended as comments.
;
_olex2_refinement_description
;
1. Restrained distances
 C17-C19
 1.39 with sigma of 0.01
2.a Aromatic/amide H refined with riding coordinates:
 C8(H8), C7(H7), C4(H4), C3(H3), C11(H11), C9(H9), C18(H18), C6(H6), C13(H13),
 C19(H19), C14(H14), C12(H12)
2.b Idealised Me refined as rotating group:
 C15(H15A,H15B,H15C), C20(H20A,H20B,H20C)
;
_olex2_submission_special_instructions 'No special instructions were received'

loop_
_space_group_symop_operation_xyz
'x, y, z'
'-x, y, -z+1/2'
'x+1/2, y+1/2, z'
'-x+1/2, y+1/2, -z+1/2'
'-x, -y, -z'
'x, -y, z-1/2'
'-x+1/2, -y+1/2, -z'
'x+1/2, -y+1/2, z-1/2'

loop_
_atom_site_label
_atom_site_type_symbol
_atom_site_fract_x
_atom_site_fract_y
_atom_site_fract_z
_atom_site_U_iso_or_equiv
_atom_site_adp_type
_atom_site_occupancy
_atom_site_site_symmetry_order
_atom_site_calc_flag
_atom_site_refinement_flags_posn
_atom_site_refinement_flags_adp
_atom_site_refinement_flags_occupancy
_atom_site_disorder_assembly
_atom_site_disorder_group
U1 U 0.37341(2) 0.90158(3) 0.39898(2) 0.03944(10) Uani 1 1 d . . . . .
O6 O 0.4356(3) 0.7764(7) 0.3654(4) 0.0580(17) Uani 1 1 d . . . . .
O3 O 0.3284(2) 0.7689(6) 0.4590(3) 0.0520(15) Uani 1 1 d . . . . .
O4 O 0.3886(2) 0.6493(6) 0.4434(3) 0.0516(15) Uani 1 1 d . . . . .
O5 O 0.4214(2) 1.0117(6) 0.3391(4) 0.0523(15) Uani 1 1 d . . . . .
O1 O 0.3220(2) 0.8507(6) 0.3072(3) 0.0522(15) Uani 1 1 d . . . . .
O2 O 0.4232(2) 0.9582(6) 0.4908(3) 0.0521(15) Uani 1 1 d . . . . .
O8 O 0.3498(2) 1.1709(6) 0.3637(3) 0.0516(15) Uani 1 1 d . . . . .
O7 O 0.3034(2) 1.0568(6) 0.4066(4) 0.0557(16) Uani 1 1 d . . . . .
O9 O 0.2815(3) 1.2801(8) 0.3597(4) 0.0642(18) Uani 1 1 d . . . . .
N2 N 0.3107(3) 1.1722(9) 0.3766(4) 0.0474(17) Uani 1 1 d . . . . .
N1 N 0.3352(3) -0.3826(8) 0.7187(4) 0.0543(19) Uani 1 1 d . . . . .
C16 C 0.4426(3) 0.8929(10) 0.3355(5) 0.0440(19) Uani 1 1 d . . . . .
C1 C 0.3554(3) 0.6485(9) 0.4682(5) 0.043(2) Uani 1 1 d . . . . .
C2 C 0.3479(3) 0.5221(9) 0.5060(4) 0.0389(18) Uani 1 1 d . . . . .
C8 C 0.3274(3) 0.1333(8) 0.6097(4) 0.0394(19) Uani 1 1 d . . . . .
H8 H 0.3033 0.1388 0.6282 0.047 Uiso 1 1 calc R U . . .
C7 C 0.3838(3) 0.4053(10) 0.5260(5) 0.049(2) Uani 1 1 d . . . . .
H7 H 0.4121 0.4120 0.5157 0.059 Uiso 1 1 calc R U . . .
C4 C 0.3000(3) 0.3833(8) 0.5565(4) 0.0401(18) Uani 1 1 d . . . . .
H4 H 0.2718 0.3765 0.5667 0.048 Uiso 1 1 calc R U . . .
C5 C 0.3358(3) 0.2667(9) 0.5753(4) 0.0396(18) Uani 1 1 d . . . . .
C3 C 0.3066(3) 0.5090(9) 0.5226(5) 0.0410(18) Uani 1 1 d . . . . .
H3 H 0.2826 0.5866 0.5107 0.049 Uiso 1 1 calc R U . . .
C11 C 0.3025(3) -0.1507(9) 0.6662(5) 0.047(2) Uani 1 1 d . . . . .
H11 H 0.2770 -0.0773 0.6541 0.056 Uiso 1 1 calc R U . . .
C17 C 0.4735(3) 0.8870(9) 0.2944(5) 0.0436(19) Uani 1 1 d D . . . .
C10 C 0.3441(3) -0.1286(9) 0.6509(5) 0.043(2) Uani 1 1 d . . . . .
C9 C 0.3518(4) 0.0043(10) 0.6165(5) 0.049(2) Uani 1 1 d . . . . .
H9 H 0.3758 -0.0009 0.5976 0.059 Uiso 1 1 calc R U . . .
C18 C 0.4868(4) 1.0176(10) 0.2712(5) 0.052(2) Uani 1 1 d . . . . .
H18 H 0.4777 1.1069 0.2846 0.062 Uiso 1 1 calc R U . . .
C6 C 0.3782(3) 0.2808(10) 0.5605(5) 0.049(2) Uani 1 1 d . . . . .
H6 H 0.4030 0.2050 0.5742 0.059 Uiso 1 1 calc R U . . .
C13 C 0.3750(4) -0.3683(10) 0.7030(6) 0.063(3) Uani 1 1 d . . . . .
H13 H 0.3999 -0.4438 0.7162 0.076 Uiso 1 1 calc R U . . .
C19 C 0.4863(4) 0.7542(9) 0.2717(6) 0.058(3) Uani 1 1 d D . . . .
H19 H 0.4768 0.6654 0.2851 0.070 Uiso 1 1 calc R U . . .
C21 C 0.4958(4) 1.3569(13) 0.3880(8) 0.073(3) Uani 1 1 d . . . . .
C14 C 0.3800(4) -0.2455(10) 0.6681(5) 0.053(2) Uani 1 1 d . . . . .
H14 H 0.4072 -0.2390 0.6555 0.063 Uiso 1 1 calc R U . . .
C12 C 0.2984(4) -0.2788(11) 0.6989(5) 0.054(2) Uani 1 1 d . . . . .
H12 H 0.2696 -0.2933 0.7075 0.065 Uiso 1 1 calc R U . . .
C15 C 0.3308(5) -0.5198(10) 0.7579(6) 0.079(3) Uani 1 1 d . . . . .
H15A H 0.3408 -0.6038 0.7383 0.119 Uiso 1 1 calc R U . . .
H15B H 0.2946 -0.5311 0.7475 0.119 Uiso 1 1 calc R U . . .
H15C H 0.3543 -0.5120 0.8129 0.119 Uiso 1 1 calc R U . . .
C20 C 0.4746(5) 1.3295(16) 0.4378(9) 0.114(5) Uani 1 1 d . . . . .
H20A H 0.4563 1.4158 0.4406 0.171 Uiso 1 1 calc R U . . .
H20B H 0.5031 1.3056 0.4887 0.171 Uiso 1 1 calc R U . . .
H20C H 0.4500 1.2486 0.4179 0.171 Uiso 1 1 calc R U . . .
N3 N 0.5130(5) 1.3797(14) 0.3492(7) 0.114(4) Uani 1 1 d . . . . .

loop_
_atom_site_aniso_label
_atom_site_aniso_U_11
_atom_site_aniso_U_22
_atom_site_aniso_U_33
_atom_site_aniso_U_23
_atom_site_aniso_U_13
_atom_site_aniso_U_12
U1 0.04680(17) 0.03850(15) 0.04729(17) -0.00246(17) 0.03413(14) -0.00370(18)
O6 0.073(4) 0.048(4) 0.084(5) 0.012(3) 0.062(4) 0.004(3)
O3 0.066(4) 0.040(3) 0.069(4) 0.005(3) 0.048(4) -0.005(3)
O4 0.067(4) 0.043(3) 0.068(4) 0.006(3) 0.052(4) -0.003(3)
O5 0.067(4) 0.040(3) 0.075(4) 0.011(3) 0.054(4) 0.005(3)
O1 0.055(4) 0.055(4) 0.054(4) -0.008(3) 0.033(3) -0.005(3)
O2 0.053(4) 0.052(4) 0.054(4) -0.006(3) 0.028(3) -0.006(3)
O8 0.049(3) 0.055(4) 0.068(4) 0.004(3) 0.041(3) 0.003(3)
O7 0.061(4) 0.050(4) 0.081(5) 0.004(3) 0.055(4) 0.006(3)
O9 0.065(4) 0.064(4) 0.073(5) 0.003(4) 0.040(4) 0.017(4)
N2 0.046(4) 0.054(5) 0.046(4) -0.002(3) 0.025(4) 0.002(4)
N1 0.062(5) 0.040(4) 0.049(4) 0.004(3) 0.018(4) -0.012(4)
C16 0.048(5) 0.045(5) 0.055(5) -0.001(4) 0.037(4) 0.006(5)
C1 0.052(5) 0.042(5) 0.044(5) -0.014(4) 0.030(4) -0.011(4)
C2 0.035(4) 0.049(5) 0.034(4) -0.008(4) 0.017(4) -0.002(4)
C8 0.046(5) 0.034(4) 0.047(5) -0.001(3) 0.029(4) -0.009(4)
C7 0.048(5) 0.052(5) 0.060(5) 0.003(5) 0.037(4) -0.006(5)
C4 0.042(4) 0.037(5) 0.050(5) 0.000(4) 0.029(4) -0.004(4)
C5 0.046(5) 0.038(4) 0.037(4) -0.001(3) 0.022(4) -0.006(4)
C3 0.044(5) 0.035(4) 0.048(5) -0.002(4) 0.026(4) -0.001(4)
C11 0.042(5) 0.046(5) 0.052(5) 0.002(4) 0.023(4) -0.003(4)
C17 0.043(4) 0.045(5) 0.057(5) -0.001(4) 0.035(4) -0.001(4)
C10 0.048(5) 0.041(5) 0.041(5) -0.001(4) 0.022(4) -0.004(4)
C9 0.053(5) 0.050(5) 0.053(5) -0.002(4) 0.033(4) -0.004(5)
C18 0.059(6) 0.049(5) 0.067(6) -0.001(4) 0.046(5) 0.004(5)
C6 0.050(5) 0.042(5) 0.062(6) -0.010(4) 0.033(5) -0.007(4)
C13 0.056(6) 0.037(6) 0.070(7) 0.002(4) 0.010(5) -0.001(5)
C19 0.070(6) 0.045(5) 0.079(7) 0.000(5) 0.052(6) -0.010(5)
C21 0.054(7) 0.067(8) 0.090(9) -0.025(6) 0.028(6) -0.006(5)
C14 0.055(6) 0.049(6) 0.053(6) 0.005(4) 0.026(5) 0.000(5)
C12 0.056(6) 0.059(6) 0.053(6) 0.002(5) 0.030(5) -0.015(5)
C15 0.123(10) 0.038(5) 0.069(7) 0.018(5) 0.042(7) -0.013(6)
C20 0.065(8) 0.131(13) 0.150(13) -0.052(10) 0.056(9) -0.029(8)
N3 0.109(9) 0.126(11) 0.108(9) -0.022(8) 0.055(8) -0.026(8)

loop_
_atom_type_symbol
_atom_type_description
_atom_type_scat_dispersion_real
_atom_type_scat_dispersion_imag
_atom_type_scat_source
C C 0.0033 0.0016 'International Tables Vol C Tables 4.2.6.8 and 6.1.1.4'
H H 0.0000 0.0000 'International Tables Vol C Tables 4.2.6.8 and 6.1.1.4'
N N 0.0061 0.0033 'International Tables Vol C Tables 4.2.6.8 and 6.1.1.4'
O O 0.0106 0.0060 'International Tables Vol C Tables 4.2.6.8 and 6.1.1.4'
U U -9.6767 9.6646 'International Tables Vol C Tables 4.2.6.8 and 6.1.1.4'

loop_
_geom_angle_atom_site_label_1
_geom_angle_atom_site_label_2
_geom_angle_atom_site_label_3
_geom_angle
_geom_angle_site_symmetry_1
_geom_angle_site_symmetry_3
_geom_angle_publ_flag
O6 U1 O8 120.01(18) . . ?
O6 U1 O7 168.0(2) . . ?
O6 U1 N2 144.4(2) . . ?
O6 U1 C16 26.8(2) . . ?
O6 U1 C1 94.8(2) . . ?
O3 U1 O6 121.72(19) . . ?
O3 U1 O8 118.16(18) . . ?
O3 U1 O7 67.77(19) . . ?
O3 U1 N2 93.1(2) . . ?
O3 U1 C16 148.5(2) . . ?
O3 U1 C1 27.1(2) . . ?
O4 U1 O6 68.59(18) . . ?
O4 U1 O3 53.37(18) . . ?
O4 U1 O5 121.54(19) . . ?
O4 U1 O8 171.31(17) . . ?
O4 U1 O7 121.10(19) . . ?
O4 U1 N2 146.43(19) . . ?
O4 U1 C16 95.4(2) . . ?
O4 U1 C1 26.3(2) . . ?
O5 U1 O6 53.14(18) . . ?
O5 U1 O3 174.85(19) . . ?
O5 U1 O8 66.96(18) . . ?
O5 U1 O7 117.28(19) . . ?
O5 U1 N2 92.0(2) . . ?
O5 U1 C16 26.4(2) . . ?
O5 U1 C1 147.8(2) . . ?
O1 U1 O6 87.2(2) . . ?
O1 U1 O3 89.8(2) . . ?
O1 U1 O4 92.1(2) . . ?
O1 U1 O5 89.6(2) . . ?
O1 U1 O8 89.7(2) . . ?
O1 U1 O7 85.3(2) . . ?
O1 U1 N2 85.6(2) . . ?
O1 U1 C16 87.1(2) . . ?
O1 U1 C1 91.5(2) . . ?
O2 U1 O6 94.8(2) . . ?
O2 U1 O3 89.9(2) . . ?
O2 U1 O4 89.5(2) . . ?
O2 U1 O5 90.9(2) . . ?
O2 U1 O1 177.7(3) . . ?
O2 U1 O8 88.5(2) . . ?
O2 U1 O7 92.5(2) . . ?
O2 U1 N2 92.2(2) . . ?
O2 U1 C16 94.3(3) . . ?
O2 U1 C1 89.3(2) . . ?
O8 U1 N2 25.34(17) . . ?
O8 U1 C16 93.2(2) . . ?
O8 U1 C1 145.2(2) . . ?
O7 U1 O8 50.57(17) . . ?
O7 U1 N2 25.34(17) . . ?
O7 U1 C16 142.9(2) . . ?
O7 U1 C1 94.8(2) . . ?
C16 U1 N2 117.9(2) . . ?
C16 U1 C1 121.6(2) . . ?
C1 U1 N2 120.2(2) . . ?
C16 O6 U1 92.4(5) . . ?
C1 O3 U1 93.5(5) . . ?
C1 O4 U1 96.3(5) . . ?
C16 O5 U1 94.7(5) . . ?
N2 O8 U1 95.6(5) . . ?
N2 O7 U1 96.6(4) . . ?
O8 N2 U1 59.1(4) . . ?
O8 N2 O7 116.8(7) . . ?
O7 N2 U1 58.1(4) . . ?
O9 N2 U1 173.5(6) . . ?
O9 N2 O8 120.5(8) . . ?
O9 N2 O7 122.7(7) . . ?
C13 N1 C15 120.0(9) . . ?
C12 N1 C13 121.0(8) . . ?
C12 N1 C15 118.9(9) . . ?
O6 C16 U1 60.7(4) . . ?
O6 C16 C17 120.1(7) . . ?
O5 C16 U1 58.9(4) . . ?
O5 C16 O6 119.5(7) . . ?
O5 C16 C17 120.4(8) . . ?
C17 C16 U1 174.0(6) . . ?
O3 C1 U1 59.4(4) . . ?
O3 C1 C2 120.8(7) . . ?
O4 C1 U1 57.4(4) . . ?
O4 C1 O3 116.8(7) . . ?
O4 C1 C2 122.4(8) . . ?
C2 C1 U1 177.8(6) . . ?
C7 C2 C1 118.5(7) . . ?
C3 C2 C1 123.6(8) . . ?
C3 C2 C7 117.9(8) . . ?
C5 C8 H8 117.5 . . ?
C9 C8 H8 117.5 . . ?
C9 C8 C5 125.0(7) . . ?
C2 C7 H7 119.4 . . ?
C6 C7 C2 121.3(7) . . ?
C6 C7 H7 119.4 . . ?
C5 C4 H4 120.0 . . ?
C3 C4 H4 120.0 . . ?
C3 C4 C5 120.0(7) . . ?
C4 C5 C8 119.0(7) . . ?
C6 C5 C8 122.2(8) . . ?
C6 C5 C4 118.8(7) . . ?
C2 C3 H3 119.3 . . ?
C4 C3 C2 121.4(8) . . ?
C4 C3 H3 119.3 . . ?
C10 C11 H11 119.6 . . ?
C12 C11 H11 119.6 . . ?
C12 C11 C10 120.8(8) . . ?
C18 C17 C16 119.3(7) . . ?
C18 C17 C19 118.2(7) . . ?
C19 C17 C16 122.3(8) . . ?
C11 C10 C9 124.6(8) . . ?
C11 C10 C14 116.6(8) . . ?
C14 C10 C9 118.8(8) . . ?
C8 C9 C10 125.6(8) . . ?
C8 C9 H9 117.2 . . ?
C10 C9 H9 117.2 . . ?
C17 C18 H18 119.2 . . ?
C18 C18 C17 121.5(4) 2_655 . ?
C18 C18 H18 119.2 2_655 . ?
C7 C6 C5 120.6(8) . . ?
C7 C6 H6 119.7 . . ?
C5 C6 H6 119.7 . . ?
N1 C13 H13 119.5 . . ?
N1 C13 C14 121.1(9) . . ?
C14 C13 H13 119.5 . . ?
C17 C19 C19 120.3(5) . 2_655 ?
C17 C19 H19 119.9 . . ?
C19 C19 H19 119.9 2_655 . ?
N3 C21 C20 179.1(15) . . ?
C10 C14 H14 120.0 . . ?
C13 C14 C10 120.0(9) . . ?
C13 C14 H14 120.0 . . ?
N1 C12 C11 120.3(8) . . ?
N1 C12 H12 119.8 . . ?
C11 C12 H12 119.8 . . ?
N1 C15 H15A 109.5 . . ?
N1 C15 H15B 109.5 . . ?
N1 C15 H15C 109.5 . . ?
H15A C15 H15B 109.5 . . ?
H15A C15 H15C 109.5 . . ?
H15B C15 H15C 109.5 . . ?
C21 C20 H20A 109.5 . . ?
C21 C20 H20B 109.5 . . ?
C21 C20 H20C 109.5 . . ?
H20A C20 H20B 109.5 . . ?
H20A C20 H20C 109.5 . . ?
H20B C20 H20C 109.5 . . ?

loop_
_geom_bond_atom_site_label_1
_geom_bond_atom_site_label_2
_geom_bond_distance
_geom_bond_site_symmetry_2
_geom_bond_publ_flag
U1 O6 2.467(6) . ?
U1 O3 2.457(5) . ?
U1 O4 2.415(5) . ?
U1 O5 2.427(5) . ?
U1 O1 1.747(6) . ?
U1 O2 1.747(6) . ?
U1 O8 2.542(6) . ?
U1 O7 2.519(5) . ?
U1 N2 2.949(8) . ?
U1 C16 2.825(7) . ?
U1 C1 2.849(8) . ?
O6 C16 1.276(10) . ?
O3 C1 1.300(9) . ?
O4 C1 1.270(9) . ?
O5 C16 1.259(9) . ?
O8 N2 1.268(8) . ?
O7 N2 1.271(9) . ?
O9 N2 1.224(9) . ?
N1 C13 1.328(12) . ?
N1 C12 1.324(11) . ?
N1 C15 1.506(10) . ?
C16 C17 1.467(10) . ?
C1 C2 1.441(11) . ?
C2 C7 1.393(11) . ?
C2 C3 1.384(10) . ?
C8 H8 0.9300 . ?
C8 C5 1.466(10) . ?
C8 C9 1.337(11) . ?
C7 H7 0.9300 . ?
C7 C6 1.370(12) . ?
C4 H4 0.9300 . ?
C4 C5 1.392(11) . ?
C4 C3 1.382(10) . ?
C5 C6 1.389(11) . ?
C3 H3 0.9300 . ?
C11 H11 0.9300 . ?
C11 C10 1.384(11) . ?
C11 C12 1.364(11) . ?
C17 C18 1.392(11) . ?
C17 C19 1.396(8) . ?
C10 C9 1.454(11) . ?
C10 C14 1.399(11) . ?
C9 H9 0.9300 . ?
C18 C18 1.377(15) 2_655 ?
C18 H18 0.9300 . ?
C6 H6 0.9300 . ?
C13 H13 0.9300 . ?
C13 C14 1.354(12) . ?
C19 C19 1.424(16) 2_655 ?
C19 H19 0.9300 . ?
C21 C20 1.409(17) . ?
C21 N3 1.118(15) . ?
C14 H14 0.9300 . ?
C12 H12 0.9300 . ?
C15 H15A 0.9600 . ?
C15 H15B 0.9600 . ?
C15 H15C 0.9600 . ?
C20 H20A 0.9600 . ?
C20 H20B 0.9600 . ?
C20 H20C 0.9600 . ?

loop_
_geom_torsion_atom_site_label_1
_geom_torsion_atom_site_label_2
_geom_torsion_atom_site_label_3
_geom_torsion_atom_site_label_4
_geom_torsion
_geom_torsion_site_symmetry_1
_geom_torsion_site_symmetry_2
_geom_torsion_site_symmetry_3
_geom_torsion_site_symmetry_4
_geom_torsion_publ_flag
U1 O6 C16 O5 4.5(9) . . . . ?
U1 O6 C16 C17 -173.1(7) . . . . ?
U1 O3 C1 O4 -1.6(8) . . . . ?
U1 O3 C1 C2 177.5(7) . . . . ?
U1 O4 C1 O3 1.6(8) . . . . ?
U1 O4 C1 C2 -177.4(7) . . . . ?
U1 O5 C16 O6 -4.6(9) . . . . ?
U1 O5 C16 C17 173.0(7) . . . . ?
U1 O8 N2 O7 6.7(7) . . . . ?
U1 O8 N2 O9 -172.5(7) . . . . ?
U1 O7 N2 O8 -6.8(7) . . . . ?
U1 O7 N2 O9 172.4(7) . . . . ?
O6 C16 C17 C18 -171.5(8) . . . . ?
O6 C16 C17 C19 14.1(13) . . . . ?
O3 C1 C2 C7 -169.4(8) . . . . ?
O3 C1 C2 C3 11.6(12) . . . . ?
O4 C1 C2 C7 9.6(12) . . . . ?
O4 C1 C2 C3 -169.4(8) . . . . ?
O5 C16 C17 C18 10.9(13) . . . . ?
O5 C16 C17 C19 -163.4(9) . . . . ?
N1 C13 C14 C10 2.7(14) . . . . ?
C16 C17 C18 C18 -176.4(10) . . . 2_655 ?
C16 C17 C19 C19 176.5(11) . . . 2_655 ?
C1 C2 C7 C6 -178.6(8) . . . . ?
C1 C2 C3 C4 177.7(7) . . . . ?
C2 C7 C6 C5 1.1(13) . . . . ?
C8 C5 C6 C7 177.9(8) . . . . ?
C7 C2 C3 C4 -1.3(12) . . . . ?
C4 C5 C6 C7 -1.9(12) . . . . ?
C5 C8 C9 C10 179.6(8) . . . . ?
C5 C4 C3 C2 0.5(12) . . . . ?
C3 C2 C7 C6 0.5(12) . . . . ?
C3 C4 C5 C8 -178.7(7) . . . . ?
C3 C4 C5 C6 1.0(12) . . . . ?
C11 C10 C9 C8 14.7(14) . . . . ?
C11 C10 C14 C13 -4.5(13) . . . . ?
C10 C11 C12 N1 2.0(14) . . . . ?
C9 C8 C5 C4 166.3(8) . . . . ?
C9 C8 C5 C6 -13.5(13) . . . . ?
C9 C10 C14 C13 177.4(8) . . . . ?
C18 C17 C19 C19 2.1(17) . . . 2_655 ?
C13 N1 C12 C11 -4.0(14) . . . . ?
C19 C17 C18 C18 -1.8(16) . . . 2_655 ?
C14 C10 C9 C8 -167.3(8) . . . . ?
C12 N1 C13 C14 1.7(14) . . . . ?
C12 C11 C10 C9 -179.8(8) . . . . ?
C12 C11 C10 C14 2.2(13) . . . . ?
C15 N1 C13 C14 -179.7(9) . . . . ?
C15 N1 C12 C11 177.3(8) . . . . ?
